data_4129389
loop_
_publ_author_name
'Pei, Xiao-Li'
'Yang, Yang'
'Lei, Zhen'
'Chang, Shan-Shan'
'Guan, Zong-Jie'
'Wan, Xian-Kai'
'Wen, Ting-Bin'
'Wang, Quan-Ming'

_publ_section_title
;
 Highly Active Gold(I)-Silver(I) Oxo Cluster Activating sp&#x00B3; C-H
 Bonds of Methyl Ketones under Mild Conditions.
;
_journal_issue 16
_journal_name_full 'Journal of the American Chemical Society'
_journal_page_first 5520
_journal_page_last 5525
_journal_paper_doi 10.1021/jacs.5b01713
_journal_volume 137
_journal_year 2015
_chemical_formula_sum 'C83 H80 Ag4 Au4 B5 F20 N15 O3 P4 S'
_chemical_formula_weight 3144.96
_space_group_IT_number 2
_space_group_name_Hall '-P 1'
_space_group_name_H-M_alt 'P -1'
_symmetry_cell_setting triclinic
_symmetry_space_group_name_H-M 'P -1'
_atom_sites_solution_hydrogens geom
_atom_sites_solution_primary direct
_atom_sites_solution_secondary difmap
_audit_creation_method SHELXL-97
_cell_angle_alpha 100.930(2)
_cell_angle_beta 93.259(2)
_cell_angle_gamma 116.217(2)
_cell_formula_units_Z 2
_cell_length_a 16.2960(3)
_cell_length_b 16.8810(4)
_cell_length_c 20.5090(4)
_cell_measurement_reflns_used 22358
_cell_measurement_temperature 173.0
_cell_measurement_theta_max 29.1235
_cell_measurement_theta_min 2.7456
_cell_volume 4905.9(2)
_computing_structure_refinement 'SHELXL-97 (Sheldrick, 1997)'
_computing_structure_solution 'SHELXS-97 (Sheldrick, 1990)'
_diffrn_ambient_temperature 173.0
_diffrn_measured_fraction_theta_full 0.998
_diffrn_measured_fraction_theta_max 0.846
_diffrn_measurement_device_type 'Xcalibur, Sapphire3, Gemini ultra'
_diffrn_radiation_monochromator graphite
_diffrn_radiation_source 'Enhance (Mo) X-ray Source'
_diffrn_radiation_type MoK\a
_diffrn_radiation_wavelength 0.71073
_diffrn_reflns_av_R_equivalents 0.0411
_diffrn_reflns_av_sigmaI/netI 0.0610
_diffrn_reflns_limit_h_max 21
_diffrn_reflns_limit_h_min -20
_diffrn_reflns_limit_k_max 20
_diffrn_reflns_limit_k_min -22
_diffrn_reflns_limit_l_max 27
_diffrn_reflns_limit_l_min -27
_diffrn_reflns_number 47816
_diffrn_reflns_theta_full 25.00
_diffrn_reflns_theta_max 29.19
_diffrn_reflns_theta_min 2.75
_exptl_absorpt_coefficient_mu 6.917
_exptl_absorpt_correction_T_max 0.3245
_exptl_absorpt_correction_T_min 0.2476
_exptl_absorpt_correction_type multi-scan
_exptl_absorpt_process_details
;
CrysAlisPro, Oxford Diffraction Ltd.,
Version 1.171.34.44 (release 25-10-2010 CrysAlis171 .NET)
(compiled Oct 25 2010,18:11:34)
Empirical absorption correction using spherical harmonics,
 implemented in SCALE3 ABSPACK scaling algorithm.
;
_exptl_crystal_colour orange
_exptl_crystal_density_diffrn 2.129
_exptl_crystal_density_method 'not measured'
_exptl_crystal_description block
_exptl_crystal_F_000 2984
_exptl_crystal_size_max 0.28
_exptl_crystal_size_mid 0.25
_exptl_crystal_size_min 0.21
_refine_diff_density_max 2.522
_refine_diff_density_min -1.443
_refine_diff_density_rms 0.248
_refine_ls_extinction_method none
_refine_ls_goodness_of_fit_ref 1.091
_refine_ls_hydrogen_treatment mixed
_refine_ls_matrix_type full
_refine_ls_number_parameters 1187
_refine_ls_number_reflns 22461
_refine_ls_number_restraints 16
_refine_ls_restrained_S_all 1.092
_refine_ls_R_factor_all 0.0659
_refine_ls_R_factor_gt 0.0438
_refine_ls_shift/su_max 0.111
_refine_ls_shift/su_mean 0.002
_refine_ls_structure_factor_coef Fsqd
_refine_ls_weighting_details 'calc w=1/[\s^2^(Fo^2^)+(0.0561P)^2^+11.0356P] where P=(Fo^2^+2Fc^2^)/3'
_refine_ls_weighting_scheme calc
_refine_ls_wR_factor_gt 0.1058
_refine_ls_wR_factor_ref 0.1251
_reflns_number_gt 17442
_reflns_number_total 22461
_reflns_threshold_expression >2sigma(I)
_cod_data_source_file ja5b01713_si_002.cif
_cod_data_source_block 2g
_cod_original_cell_volume 4905.93(18)
_cod_original_sg_symbol_H-M P-1
_cod_database_code 4129389

loop_
_symmetry_equiv_pos_as_xyz
'x, y, z'
'-x, -y, -z'

loop_
_atom_site_label
_atom_site_type_symbol
_atom_site_fract_x
_atom_site_fract_y
_atom_site_fract_z
_atom_site_U_iso_or_equiv
_atom_site_adp_type
_atom_site_occupancy
_atom_site_symmetry_multiplicity
_atom_site_calc_flag
_atom_site_refinement_flags
Ag1 Ag 1.25016(4) 0.80781(4) 0.21605(3) 0.02959(14) Uani 1 1 d .
Ag2 Ag 0.99469(4) 0.45503(4) 0.19357(3) 0.03446(15) Uani 1 1 d .
Ag3 Ag 0.75865(4) 0.55992(4) 0.15134(3) 0.03407(15) Uani 1 1 d .
Ag4 Ag 0.98837(4) 0.91085(4) 0.21882(3) 0.03538(15) Uani 1 1 d .
Au1 Au 1.092771(18) 0.819833(19) 0.261156(14) 0.02142(7) Uani 1 1 d .
Au2 Au 1.102881(18) 0.653232(19) 0.242757(15) 0.02203(7) Uani 1 1 d .
Au3 Au 0.908128(18) 0.569410(19) 0.238397(15) 0.02143(7) Uani 1 1 d .
Au4 Au 0.899044(19) 0.72958(2) 0.244391(15) 0.02308(7) Uani 1 1 d .
B1 B 0.4044(8) 0.7429(8) 0.1371(5) 0.043(3) Uani 1 1 d .
B2 B 0.5867(9) 0.6952(9) 0.5102(6) 0.048(3) Uani 1 1 d .
B3 B 0.9899(8) 0.7423(8) 0.4479(6) 0.042(3) Uani 1 1 d .
B4 B 0.4154(10) 0.2860(9) 0.1034(7) 0.055(3) Uani 1 1 d .
B5 B 0.8736(13) 0.1404(13) 0.1567(10) 0.193(19) Uani 1 1 d D
C1 C 0.9985(4) 0.6863(5) 0.2058(3) 0.0174(14) Uani 1 1 d .
C2 C 0.9840(5) 0.6756(5) 0.1334(4) 0.0240(16) Uani 1 1 d .
C3 C 1.0613(6) 0.7209(5) 0.0962(4) 0.0309(18) Uani 1 1 d .
C4 C 1.1423(9) 0.7781(8) 0.0069(6) 0.075(4) Uani 1 1 d .
H4A H 1.1638 0.7975 -0.0311 0.089 Uiso 1 1 calc R
C5 C 1.1962(7) 0.7900(7) 0.0646(5) 0.045(2) Uani 1 1 d .
H5A H 1.2605 0.8174 0.0692 0.054 Uiso 1 1 calc R
C72 C 0.8945(7) 0.4496(7) 0.0419(5) 0.043(2) Uani 1 1 d .
C111 C 1.2822(5) 1.0223(5) 0.2703(4) 0.0268(17) Uani 1 1 d .
C112 C 1.3114(6) 1.1124(6) 0.2722(5) 0.039(2) Uani 1 1 d .
H11A H 1.2891 1.1460 0.3001 0.046 Uiso 1 1 calc R
C113 C 1.3754(7) 1.1522(6) 0.2312(5) 0.043(2) Uani 1 1 d .
H11B H 1.3974 1.2135 0.2317 0.051 Uiso 1 1 calc R
C114 C 1.4050(7) 1.1005(7) 0.1905(5) 0.053(3) Uani 1 1 d .
H11C H 1.4455 1.1249 0.1612 0.064 Uiso 1 1 calc R
C115 C 1.3736(7) 1.0093(6) 0.1934(5) 0.044(2) Uani 1 1 d .
H11D H 1.3974 0.9751 0.1678 0.053 Uiso 1 1 calc R
C121 C 1.1481(5) 1.0361(5) 0.3541(4) 0.0228(15) Uani 1 1 d .
C122 C 1.1875(6) 1.1033(6) 0.4123(4) 0.0318(18) Uani 1 1 d .
H12A H 1.2416 1.1123 0.4374 0.038 Uiso 1 1 calc R
C123 C 1.1455(7) 1.1583(6) 0.4336(5) 0.042(2) Uani 1 1 d .
H12B H 1.1710 1.2040 0.4731 0.050 Uiso 1 1 calc R
C124 C 1.0669(6) 1.1437(6) 0.3956(5) 0.043(2) Uani 1 1 d .
H12C H 1.0375 1.1792 0.4086 0.051 Uiso 1 1 calc R
C125 C 1.0313(6) 1.0753(6) 0.3373(5) 0.041(2) Uani 1 1 d .
H12D H 0.9771 1.0658 0.3121 0.049 Uiso 1 1 calc R
C131 C 1.2636(5) 0.9564(5) 0.3906(4) 0.0282(17) Uani 1 1 d .
C132 C 1.2273(6) 0.8780(6) 0.4162(4) 0.0347(19) Uani 1 1 d .
H13A H 1.1693 0.8301 0.3969 0.042 Uiso 1 1 calc R
C133 C 1.2766(7) 0.8723(7) 0.4687(5) 0.049(2) Uani 1 1 d .
H13B H 1.2521 0.8202 0.4852 0.059 Uiso 1 1 calc R
C134 C 1.3632(6) 0.9429(8) 0.4986(5) 0.049(3) Uani 1 1 d .
H13C H 1.3957 0.9389 0.5356 0.059 Uiso 1 1 calc R
C135 C 1.4001(6) 1.0175(7) 0.4733(5) 0.047(2) Uani 1 1 d .
H13D H 1.4591 1.0638 0.4923 0.056 Uiso 1 1 calc R
C136 C 1.3517(6) 1.0262(6) 0.4201(4) 0.038(2) Uani 1 1 d .
H13E H 1.3777 1.0784 0.4039 0.045 Uiso 1 1 calc R
C211 C 1.3256(5) 0.7103(5) 0.3129(4) 0.0261(16) Uani 1 1 d .
C212 C 1.3918(5) 0.7069(6) 0.3564(4) 0.0335(19) Uani 1 1 d .
H21A H 1.3783 0.6545 0.3714 0.040 Uiso 1 1 calc R
C213 C 1.4781(6) 0.7824(7) 0.3775(5) 0.044(2) Uani 1 1 d .
H21B H 1.5233 0.7812 0.4066 0.053 Uiso 1 1 calc R
C214 C 1.4954(6) 0.8584(7) 0.3546(5) 0.041(2) Uani 1 1 d .
H21C H 1.5530 0.9095 0.3672 0.049 Uiso 1 1 calc R
C215 C 1.4251(6) 0.8577(6) 0.3122(5) 0.039(2) Uani 1 1 d .
H21D H 1.4368 0.9101 0.2977 0.047 Uiso 1 1 calc R
C221 C 1.2222(6) 0.5274(6) 0.2233(4) 0.0290(18) Uani 1 1 d .
C222 C 1.3043(6) 0.5264(6) 0.2145(5) 0.038(2) Uani 1 1 d .
H22A H 1.3601 0.5743 0.2380 0.046 Uiso 1 1 calc R
C223 C 1.3031(7) 0.4533(7) 0.1704(5) 0.045(2) Uani 1 1 d .
H22B H 1.3585 0.4521 0.1636 0.054 Uiso 1 1 calc R
C224 C 1.2209(7) 0.3825(7) 0.1365(5) 0.047(2) Uani 1 1 d .
H22C H 1.2190 0.3322 0.1072 0.056 Uiso 1 1 calc R
C225 C 1.1394(6) 0.3886(7) 0.1477(5) 0.048(3) Uani 1 1 d .
H22D H 1.0830 0.3413 0.1248 0.058 Uiso 1 1 calc R
C231 C 1.1791(5) 0.5647(6) 0.3558(4) 0.0282(17) Uani 1 1 d .
C232 C 1.2117(7) 0.5078(6) 0.3735(5) 0.042(2) Uani 1 1 d .
H23A H 1.2508 0.4928 0.3484 0.050 Uiso 1 1 calc R
C233 C 1.1859(7) 0.4735(7) 0.4288(5) 0.048(2) Uani 1 1 d .
H23B H 1.2068 0.4338 0.4397 0.058 Uiso 1 1 calc R
C234 C 1.1315(7) 0.4950(7) 0.4680(5) 0.049(2) Uani 1 1 d .
H23C H 1.1164 0.4717 0.5057 0.058 Uiso 1 1 calc R
C235 C 1.0979(7) 0.5536(7) 0.4504(5) 0.050(3) Uani 1 1 d .
H23D H 1.0599 0.5693 0.4763 0.060 Uiso 1 1 calc R
C236 C 1.1223(6) 0.5865(6) 0.3950(4) 0.036(2) Uani 1 1 d .
H23E H 1.1000 0.6248 0.3831 0.043 Uiso 1 1 calc R
C311 C 0.8593(6) 0.3821(5) 0.3018(4) 0.0324(18) Uani 1 1 d .
C312 C 0.8266(7) 0.3412(6) 0.3528(5) 0.046(2) Uani 1 1 d .
H31A H 0.7745 0.3407 0.3694 0.055 Uiso 1 1 calc R
C313 C 0.8757(9) 0.2989(8) 0.3797(6) 0.061(3) Uani 1 1 d .
H31B H 0.8566 0.2712 0.4150 0.073 Uiso 1 1 calc R
C314 C 0.9480(8) 0.2996(8) 0.3540(6) 0.060(3) Uani 1 1 d .
H31C H 0.9804 0.2721 0.3706 0.072 Uiso 1 1 calc R
C315 C 0.9758(7) 0.3429(6) 0.3004(6) 0.048(3) Uani 1 1 d .
H31D H 1.0265 0.3425 0.2819 0.058 Uiso 1 1 calc R
C321 C 0.7367(5) 0.3588(5) 0.1838(4) 0.0280(17) Uani 1 1 d .
C323 C 0.6702(8) 0.2142(6) 0.1079(5) 0.054(3) Uani 1 1 d .
H32A H 0.6589 0.1538 0.0966 0.065 Uiso 1 1 calc R
C324 C 0.6373(7) 0.2476(6) 0.0639(5) 0.046(2) Uani 1 1 d .
H32B H 0.6019 0.2105 0.0227 0.055 Uiso 1 1 calc R
C325 C 0.6573(6) 0.3379(6) 0.0815(5) 0.040(2) Uani 1 1 d .
H32C H 0.6347 0.3607 0.0511 0.048 Uiso 1 1 calc R
C331 C 0.7220(5) 0.4488(5) 0.3145(4) 0.0260(16) Uani 1 1 d .
C332 C 0.6339(5) 0.3778(6) 0.3096(5) 0.035(2) Uani 1 1 d .
H33A H 0.6136 0.3245 0.2763 0.042 Uiso 1 1 calc R
C333 C 0.5774(6) 0.3865(7) 0.3534(5) 0.044(2) Uani 1 1 d .
H33B H 0.5189 0.3383 0.3506 0.053 Uiso 1 1 calc R
C334 C 0.6061(6) 0.4667(7) 0.4023(5) 0.045(2) Uani 1 1 d .
H33C H 0.5671 0.4721 0.4322 0.054 Uiso 1 1 calc R
C335 C 0.6925(6) 0.5383(7) 0.4062(5) 0.040(2) Uani 1 1 d .
H33D H 0.7115 0.5924 0.4385 0.047 Uiso 1 1 calc R
C336 C 0.7510(6) 0.5297(6) 0.3622(4) 0.0344(19) Uani 1 1 d .
H33E H 0.8094 0.5780 0.3646 0.041 Uiso 1 1 calc R
C411 C 0.6778(5) 0.6743(5) 0.2650(4) 0.0284(17) Uani 1 1 d .
C412 C 0.6222(5) 0.6777(6) 0.3122(4) 0.0338(19) Uani 1 1 d .
H41A H 0.6360 0.7323 0.3423 0.041 Uiso 1 1 calc R
C413 C 0.5448(6) 0.5980(7) 0.3138(5) 0.043(2) Uani 1 1 d .
H41B H 0.5075 0.5977 0.3465 0.052 Uiso 1 1 calc R
C414 C 0.5237(6) 0.5191(6) 0.2663(5) 0.041(2) Uani 1 1 d .
H41C H 0.4699 0.4660 0.2648 0.050 Uiso 1 1 calc R
C415 C 0.5838(6) 0.5202(6) 0.2211(5) 0.040(2) Uani 1 1 d .
H41D H 0.5707 0.4662 0.1907 0.048 Uiso 1 1 calc R
C421 C 0.7632(6) 0.7980(6) 0.1817(5) 0.038(2) Uani 1 1 d .
C422 C 0.6761(6) 0.7655(6) 0.1456(5) 0.047(2) Uani 1 1 d .
H42A H 0.6234 0.7313 0.1627 0.056 Uiso 1 1 calc R
C423 C 0.6685(9) 0.7844(9) 0.0839(7) 0.098(6) Uani 1 1 d .
H42B H 0.6111 0.7642 0.0582 0.117 Uiso 1 1 calc R
C424 C 0.7489(9) 0.8342(12) 0.0622(8) 0.128(8) Uani 1 1 d .
H42C H 0.7470 0.8422 0.0186 0.153 Uiso 1 1 calc R
C425 C 0.8295(9) 0.8714(10) 0.1022(8) 0.105(6) Uani 1 1 d .
H42D H 0.8807 0.9143 0.0887 0.126 Uiso 1 1 calc R
C431 C 0.8002(6) 0.8642(6) 0.3246(5) 0.038(2) Uani 1 1 d .
C432 C 0.7585(8) 0.9148(7) 0.3210(6) 0.061(3) Uani 1 1 d .
H43A H 0.7176 0.9009 0.2821 0.073 Uiso 1 1 calc R
C433 C 0.7731(9) 0.9887(8) 0.3731(8) 0.082(5) Uani 1 1 d .
H43B H 0.7407 1.0214 0.3684 0.098 Uiso 1 1 calc R
C434 C 0.8310(8) 1.0126(8) 0.4279(7) 0.068(4) Uani 1 1 d .
H43C H 0.8427 1.0639 0.4611 0.082 Uiso 1 1 calc R
C435 C 0.8751(8) 0.9601(8) 0.4361(5) 0.059(3) Uani 1 1 d .
H43D H 0.9137 0.9741 0.4762 0.071 Uiso 1 1 calc R
C436 C 0.8618(6) 0.8872(6) 0.3848(4) 0.038(2) Uani 1 1 d .
H43E H 0.8930 0.8535 0.3898 0.046 Uiso 1 1 calc R
C500 C 0.7211(7) 0.2700(6) 0.1699(5) 0.044(2) Uani 1 1 d .
H50A H 0.7437 0.2479 0.2009 0.053 Uiso 1 1 calc R
C501 C 0.8443(8) 0.4502(8) -0.0172(5) 0.061(3) Uani 1 1 d .
C502 C 0.6233(7) 0.4993(7) -0.0016(5) 0.046(2) Uani 1 1 d .
C503 C 0.5465(7) 0.4492(8) -0.0576(5) 0.055(3) Uani 1 1 d .
C504 C 1.1320(9) 0.9686(9) 0.1025(7) 0.076(4) Uani 1 1 d .
C505 C 1.1948(14) 1.0160(12) 0.0565(9) 0.127(7) Uani 1 1 d .
C506 C 0.3455(11) 0.7149(11) 0.5292(8) 0.092(4) Uiso 1 1 d .
C507 C 0.7027(10) 0.6634(9) 0.6830(8) 0.103(5) Uiso 1 1 d D
H50B H 0.6984 0.6649 0.7296 0.155 Uiso 1 1 calc R
H50C H 0.6861 0.7068 0.6701 0.155 Uiso 1 1 calc R
H50D H 0.7651 0.6783 0.6760 0.155 Uiso 1 1 calc R
C508 C 0.4180(11) 0.0559(11) 0.9336(8) 0.098(5) Uiso 1 1 d .
H50E H 0.4414 0.1205 0.9490 0.147 Uiso 1 1 calc R
H50F H 0.3601 0.0308 0.9040 0.147 Uiso 1 1 calc R
H50G H 0.4618 0.0435 0.9099 0.147 Uiso 1 1 calc R
C509 C 0.6170(15) 0.0895(15) 0.2787(12) 0.138(7) Uiso 1 1 d .
C510 C 0.058(3) 0.130(2) 0.091(2) 0.30(2) Uiso 1 1 d D
H51A H -0.0054 0.0849 0.0781 0.446 Uiso 1 1 calc R
H51B H 0.0966 0.1081 0.0678 0.446 Uiso 1 1 calc R
H51C H 0.0664 0.1852 0.0798 0.446 Uiso 1 1 calc R
C511 C 0.085(4) 0.147(4) 0.165(3) 0.42(3) Uiso 1 1 d D
C513 C 0.4039(9) 0.0152(10) 0.9905(7) 0.076(4) Uiso 1 1 d .
C514 C 0.6429(7) 0.5770(7) 0.6442(6) 0.054(3) Uiso 1 1 d D
F11 F 0.3154(5) 0.6808(5) 0.1401(4) 0.075(2) Uani 1 1 d .
F12 F 0.4627(4) 0.7342(5) 0.1837(3) 0.0680(18) Uani 1 1 d .
F13 F 0.4269(6) 0.7252(5) 0.0741(3) 0.084(2) Uani 1 1 d .
F14 F 0.4097(5) 0.8277(4) 0.1519(3) 0.0692(19) Uani 1 1 d .
F21 F 0.6146(7) 0.6358(6) 0.5283(4) 0.098(3) Uani 1 1 d .
F22 F 0.4981(5) 0.6469(5) 0.4729(4) 0.088(2) Uani 1 1 d .
F23 F 0.5830(4) 0.7505(4) 0.5686(3) 0.0630(17) Uani 1 1 d .
F24 F 0.6439(4) 0.7459(5) 0.4728(3) 0.075(2) Uani 1 1 d .
F31 F 0.9899(5) 0.6934(5) 0.3876(3) 0.075(2) Uani 1 1 d .
F32 F 1.0134(6) 0.8297(6) 0.4425(5) 0.101(3) Uani 1 1 d .
F33 F 1.0581(5) 0.7504(5) 0.4963(3) 0.0698(19) Uani 1 1 d .
F34 F 0.9068(4) 0.7062(5) 0.4695(4) 0.089(3) Uani 1 1 d .
F41 F 0.4114(5) 0.2100(4) 0.0641(3) 0.0705(19) Uani 1 1 d .
F42 F 0.4761(7) 0.3090(5) 0.1615(4) 0.125(4) Uani 1 1 d .
F43 F 0.4467(7) 0.3564(5) 0.0724(4) 0.101(3) Uani 1 1 d .
F44 F 0.3312(8) 0.2659(8) 0.1167(7) 0.155(5) Uani 1 1 d .
F51 F 0.8668(19) 0.0851(12) 0.0964(7) 0.377(19) Uani 1 1 d D
F52 F 0.9186(12) 0.1226(12) 0.2047(8) 0.264(10) Uani 1 1 d D
F53 F 0.9246(8) 0.2261(8) 0.1491(6) 0.153(4) Uani 1 1 d D
F54 F 0.7884(9) 0.1229(12) 0.1697(15) 0.42(2) Uani 1 1 d D
N1 N 1.0686(5) 1.0228(5) 0.3150(3) 0.0325(16) Uani 1 1 d .
N2 N 1.3111(4) 0.9698(4) 0.2314(3) 0.0299(15) Uani 1 1 d .
N3 N 1.3422(4) 0.7861(5) 0.2914(3) 0.0296(15) Uani 1 1 d .
N4 N 1.1396(5) 0.4599(5) 0.1901(4) 0.0321(16) Uani 1 1 d .
N5 N 0.9332(5) 0.3831(5) 0.2761(4) 0.0402(18) Uani 1 1 d .
N6 N 0.7079(5) 0.3947(5) 0.1404(3) 0.0324(16) Uani 1 1 d .
N7 N 0.6598(5) 0.5956(5) 0.2193(4) 0.0354(17) Uani 1 1 d .
N8 N 0.8423(5) 0.8511(6) 0.1609(4) 0.054(2) Uani 1 1 d .
N9 N 0.9316(6) 0.4430(6) 0.0899(4) 0.048(2) Uani 1 1 d .
N10 N 0.6816(6) 0.5360(6) 0.0433(4) 0.050(2) Uani 1 1 d .
N11 N 1.0834(7) 0.9336(7) 0.1365(5) 0.070(3) Uani 1 1 d .
N12 N 1.1511(5) 0.7600(5) 0.1144(4) 0.0347(16) Uani 1 1 d .
O2 O 0.4246(8) 0.7816(8) 0.5761(6) 0.107(3) Uiso 1 1 d .
N14 N 0.593(12) 0.511(7) 0.606(9) 1.9(2) Uiso 1 1 d D
O3 O 0.5819(10) 0.0788(10) 0.3386(8) 0.145(5) Uiso 1 1 d .
N17 N 0.130(7) 0.192(5) 0.215(3) 0.86(8) Uiso 1 1 d D
N18 N 0.3916(9) -0.0241(9) 1.0305(7) 0.100(4) Uiso 1 1 d .
O1 O 0.9064(4) 0.6327(4) 0.0976(3) 0.0371(14) Uani 1 1 d .
P1 P 1.19623(13) 0.96118(13) 0.32085(10) 0.0243(4) Uani 1 1 d .
P2 P 1.20989(13) 0.61489(14) 0.28408(10) 0.0245(4) Uani 1 1 d .
P3 P 0.80525(14) 0.43971(14) 0.26276(10) 0.0259(4) Uani 1 1 d .
P4 P 0.78517(13) 0.76956(14) 0.25914(10) 0.0239(4) Uani 1 1 d .
S1 S 1.02927(19) 0.72195(19) 0.01560(12) 0.0515(6) Uani 1 1 d .

loop_
_atom_site_aniso_label
_atom_site_aniso_U_11
_atom_site_aniso_U_22
_atom_site_aniso_U_33
_atom_site_aniso_U_23
_atom_site_aniso_U_13
_atom_site_aniso_U_12
Ag1 0.0217(3) 0.0316(3) 0.0359(4) 0.0124(3) 0.0078(3) 0.0106(3)
Ag2 0.0275(3) 0.0331(3) 0.0413(4) 0.0046(3) 0.0043(3) 0.0145(3)
Ag3 0.0277(3) 0.0364(4) 0.0332(4) 0.0006(3) -0.0050(3) 0.0146(3)
Ag4 0.0310(3) 0.0327(3) 0.0375(4) 0.0128(3) -0.0039(3) 0.0098(3)
Au1 0.01794(13) 0.02055(14) 0.02307(15) 0.00452(11) 0.00288(11) 0.00684(11)
Au2 0.01670(13) 0.02231(15) 0.02700(16) 0.00689(12) 0.00249(11) 0.00867(12)
Au3 0.01681(13) 0.02146(15) 0.02487(16) 0.00723(11) 0.00223(11) 0.00730(11)
Au4 0.01845(14) 0.02377(15) 0.02812(16) 0.00718(12) 0.00404(11) 0.01029(12)
B1 0.050(6) 0.058(7) 0.025(5) 0.010(5) 0.006(5) 0.029(6)
B2 0.050(7) 0.055(7) 0.038(7) 0.015(6) 0.008(5) 0.021(6)
B3 0.041(6) 0.048(7) 0.038(6) 0.001(5) 0.000(5) 0.025(5)
B4 0.062(8) 0.042(7) 0.055(8) 0.009(6) 0.006(7) 0.021(6)
B5 0.15(3) 0.13(3) 0.33(6) 0.04(3) 0.12(3) 0.09(2)
C1 0.017(3) 0.022(4) 0.020(4) 0.014(3) 0.006(3) 0.011(3)
C2 0.018(3) 0.019(4) 0.028(4) -0.002(3) 0.001(3) 0.006(3)
C3 0.037(5) 0.029(4) 0.021(4) 0.009(3) 0.004(3) 0.009(4)
C4 0.075(8) 0.061(8) 0.043(7) -0.001(6) 0.026(6) -0.004(6)
C5 0.033(5) 0.052(6) 0.039(6) 0.011(5) 0.006(4) 0.009(5)
C72 0.045(5) 0.045(6) 0.040(6) 0.005(4) 0.001(4) 0.022(5)
C111 0.026(4) 0.020(4) 0.029(4) 0.005(3) 0.004(3) 0.006(3)
C112 0.039(5) 0.024(4) 0.048(6) 0.009(4) 0.016(4) 0.010(4)
C113 0.052(6) 0.024(4) 0.046(6) 0.011(4) 0.011(5) 0.011(4)
C114 0.060(7) 0.039(5) 0.047(6) 0.016(5) 0.028(5) 0.008(5)
C115 0.051(6) 0.032(5) 0.050(6) 0.015(4) 0.024(5) 0.016(4)
C121 0.024(4) 0.023(4) 0.022(4) 0.009(3) 0.004(3) 0.010(3)
C122 0.033(4) 0.034(5) 0.033(5) 0.007(4) 0.004(4) 0.020(4)
C123 0.054(6) 0.032(5) 0.039(5) 0.000(4) 0.012(5) 0.021(5)
C124 0.044(5) 0.040(5) 0.057(6) 0.014(5) 0.012(5) 0.030(5)
C125 0.029(4) 0.049(6) 0.050(6) 0.018(5) 0.004(4) 0.021(4)
C131 0.028(4) 0.033(4) 0.023(4) 0.004(3) 0.008(3) 0.015(4)
C132 0.031(4) 0.041(5) 0.038(5) 0.019(4) 0.005(4) 0.018(4)
C133 0.048(6) 0.056(6) 0.044(6) 0.024(5) 0.014(5) 0.018(5)
C134 0.035(5) 0.075(8) 0.042(6) 0.016(5) 0.001(4) 0.030(5)
C135 0.029(5) 0.056(6) 0.044(6) 0.001(5) -0.008(4) 0.015(5)
C136 0.035(5) 0.037(5) 0.029(5) 0.005(4) -0.002(4) 0.008(4)
C211 0.022(4) 0.034(4) 0.024(4) 0.004(3) 0.006(3) 0.016(3)
C212 0.026(4) 0.045(5) 0.030(5) 0.009(4) 0.003(3) 0.017(4)
C213 0.028(4) 0.057(6) 0.036(5) 0.001(5) -0.007(4) 0.016(5)
C214 0.024(4) 0.045(6) 0.037(5) 0.003(4) -0.005(4) 0.006(4)
C215 0.031(4) 0.035(5) 0.039(5) 0.005(4) 0.003(4) 0.006(4)
C221 0.034(4) 0.038(5) 0.029(4) 0.010(4) 0.008(4) 0.027(4)
C222 0.027(4) 0.043(5) 0.043(5) 0.004(4) 0.002(4) 0.019(4)
C223 0.049(6) 0.058(6) 0.042(6) 0.010(5) 0.009(5) 0.038(5)
C224 0.056(6) 0.059(6) 0.036(5) -0.002(5) 0.000(5) 0.040(6)
C225 0.033(5) 0.052(6) 0.040(6) -0.017(5) -0.002(4) 0.015(5)
C231 0.024(4) 0.036(5) 0.028(4) 0.015(4) 0.002(3) 0.014(4)
C232 0.044(5) 0.046(6) 0.045(6) 0.014(4) 0.015(4) 0.027(5)
C233 0.059(6) 0.054(6) 0.041(6) 0.028(5) 0.004(5) 0.028(5)
C234 0.062(6) 0.057(6) 0.039(6) 0.031(5) 0.015(5) 0.030(6)
C235 0.047(6) 0.063(7) 0.042(6) 0.021(5) 0.020(5) 0.023(5)
C236 0.036(5) 0.039(5) 0.026(5) 0.006(4) 0.004(4) 0.012(4)
C311 0.030(4) 0.027(4) 0.034(5) 0.003(4) 0.006(4) 0.009(4)
C312 0.055(6) 0.046(6) 0.048(6) 0.030(5) 0.007(5) 0.026(5)
C313 0.091(9) 0.073(8) 0.046(6) 0.034(6) 0.014(6) 0.055(7)
C314 0.066(7) 0.060(7) 0.070(8) 0.033(6) -0.001(6) 0.037(6)
C315 0.041(5) 0.041(6) 0.070(7) 0.018(5) 0.003(5) 0.023(5)
C321 0.026(4) 0.028(4) 0.024(4) 0.008(3) 0.001(3) 0.007(3)
C323 0.072(7) 0.025(5) 0.045(6) -0.001(4) 0.002(5) 0.010(5)
C324 0.048(6) 0.038(5) 0.032(5) -0.003(4) -0.005(4) 0.009(5)
C325 0.034(5) 0.039(5) 0.032(5) 0.004(4) -0.011(4) 0.008(4)
C331 0.021(4) 0.031(4) 0.023(4) 0.007(3) 0.001(3) 0.009(3)
C332 0.022(4) 0.035(5) 0.038(5) 0.012(4) 0.003(4) 0.003(4)
C333 0.031(5) 0.046(6) 0.051(6) 0.021(5) 0.012(4) 0.011(4)
C334 0.040(5) 0.067(7) 0.039(6) 0.018(5) 0.013(4) 0.032(5)
C335 0.037(5) 0.051(6) 0.037(5) 0.011(4) 0.009(4) 0.026(5)
C336 0.031(4) 0.041(5) 0.030(5) 0.009(4) 0.003(4) 0.016(4)
C411 0.032(4) 0.029(4) 0.030(4) 0.007(3) 0.007(3) 0.020(4)
C412 0.022(4) 0.042(5) 0.039(5) 0.010(4) 0.002(4) 0.016(4)
C413 0.029(4) 0.055(6) 0.055(6) 0.022(5) 0.015(4) 0.023(5)
C414 0.023(4) 0.043(5) 0.053(6) 0.024(5) 0.007(4) 0.007(4)
C415 0.026(4) 0.035(5) 0.057(6) 0.005(4) -0.003(4) 0.014(4)
C421 0.034(5) 0.035(5) 0.045(6) 0.015(4) 0.000(4) 0.015(4)
C422 0.034(5) 0.041(5) 0.055(7) 0.013(5) -0.019(4) 0.011(4)
C423 0.058(7) 0.085(9) 0.107(11) 0.074(9) -0.037(7) -0.020(7)
C424 0.060(8) 0.151(15) 0.102(12) 0.091(12) -0.031(8) -0.032(9)
C425 0.056(7) 0.109(11) 0.114(12) 0.099(10) -0.029(8) -0.017(7)
C431 0.024(4) 0.039(5) 0.047(6) -0.009(4) 0.013(4) 0.017(4)
C432 0.068(7) 0.052(7) 0.060(7) -0.004(5) -0.011(6) 0.035(6)
C433 0.063(8) 0.052(7) 0.121(13) -0.020(8) 0.012(8) 0.034(7)
C434 0.051(7) 0.056(7) 0.069(9) -0.020(6) 0.014(6) 0.014(6)
C435 0.052(6) 0.064(7) 0.027(5) 0.002(5) 0.006(5) 0.000(6)
C436 0.043(5) 0.044(5) 0.023(4) 0.011(4) 0.003(4) 0.016(4)
C500 0.056(6) 0.025(5) 0.034(5) 0.007(4) -0.002(4) 0.005(4)
C501 0.055(6) 0.078(8) 0.035(6) -0.001(5) -0.013(5) 0.026(6)
C502 0.053(6) 0.048(6) 0.050(6) 0.019(5) 0.022(5) 0.030(5)
C503 0.055(6) 0.064(7) 0.039(6) -0.003(5) -0.018(5) 0.031(6)
C504 0.072(8) 0.068(8) 0.057(8) 0.012(7) 0.022(7) 0.006(7)
C505 0.160(17) 0.108(13) 0.109(14) 0.068(11) 0.082(13) 0.035(12)
F11 0.060(4) 0.071(5) 0.073(5) 0.016(4) -0.009(4) 0.014(4)
F12 0.064(4) 0.103(5) 0.050(4) 0.014(4) 0.003(3) 0.053(4)
F13 0.146(7) 0.094(5) 0.040(4) 0.017(4) 0.029(4) 0.079(5)
F14 0.094(5) 0.057(4) 0.071(5) 0.023(3) 0.035(4) 0.042(4)
F21 0.153(8) 0.123(7) 0.076(5) 0.038(5) 0.040(5) 0.107(7)
F22 0.060(4) 0.098(6) 0.063(5) 0.016(4) 0.005(4) 0.001(4)
F23 0.066(4) 0.054(4) 0.062(4) 0.012(3) 0.026(3) 0.020(3)
F24 0.055(4) 0.094(5) 0.041(4) 0.017(3) 0.014(3) 0.002(4)
F31 0.069(4) 0.103(6) 0.051(4) -0.012(4) -0.003(3) 0.050(4)
F32 0.092(6) 0.087(6) 0.132(8) 0.022(5) -0.008(5) 0.053(5)
F33 0.068(4) 0.079(5) 0.052(4) 0.022(3) -0.016(3) 0.025(4)
F34 0.046(4) 0.069(5) 0.112(6) -0.026(4) 0.027(4) 0.008(3)
F41 0.090(5) 0.062(4) 0.060(4) -0.001(3) -0.013(4) 0.044(4)
F42 0.168(9) 0.052(4) 0.061(5) 0.028(4) -0.036(5) -0.030(5)
F43 0.148(8) 0.056(4) 0.084(6) 0.039(4) 0.004(5) 0.028(5)
F44 0.139(9) 0.164(10) 0.249(14) 0.099(10) 0.121(10) 0.117(8)
F51 0.69(6) 0.31(3) 0.120(14) -0.072(15) -0.11(2) 0.29(3)
F52 0.28(2) 0.29(2) 0.250(19) 0.164(17) -0.062(15) 0.132(18)
F53 0.154(10) 0.131(10) 0.124(9) 0.024(8) -0.018(8) 0.030(8)
F54 0.143(14) 0.169(16) 0.99(7) 0.16(3) 0.04(3) 0.094(13)
N1 0.033(4) 0.037(4) 0.030(4) 0.005(3) 0.003(3) 0.019(3)
N2 0.022(3) 0.027(4) 0.036(4) 0.008(3) 0.017(3) 0.006(3)
N3 0.021(3) 0.034(4) 0.031(4) 0.003(3) 0.002(3) 0.012(3)
N4 0.029(4) 0.033(4) 0.037(4) 0.004(3) 0.004(3) 0.019(3)
N5 0.037(4) 0.034(4) 0.050(5) 0.016(4) 0.005(4) 0.014(3)
N6 0.028(3) 0.032(4) 0.029(4) 0.005(3) 0.003(3) 0.008(3)
N7 0.032(4) 0.040(4) 0.038(4) 0.008(3) 0.008(3) 0.020(3)
N8 0.030(4) 0.061(6) 0.051(5) 0.035(4) -0.006(4) -0.002(4)
N9 0.049(5) 0.053(5) 0.040(5) 0.000(4) 0.001(4) 0.027(4)
N10 0.046(5) 0.069(6) 0.035(5) 0.011(4) -0.005(4) 0.028(5)
N11 0.069(7) 0.074(7) 0.057(6) 0.027(5) 0.020(5) 0.018(6)
N12 0.031(4) 0.035(4) 0.033(4) 0.008(3) 0.011(3) 0.011(3)
O1 0.029(3) 0.045(4) 0.030(3) 0.005(3) -0.006(3) 0.013(3)
P1 0.0203(9) 0.0211(10) 0.0253(11) 0.0031(8) 0.0021(8) 0.0052(8)
P2 0.0211(9) 0.0264(10) 0.0262(11) 0.0066(8) 0.0037(8) 0.0109(8)
P3 0.0239(10) 0.0242(10) 0.0265(11) 0.0069(8) 0.0042(8) 0.0080(8)
P4 0.0206(9) 0.0262(10) 0.0240(10) 0.0043(8) 0.0001(8) 0.0110(8)
S1 0.0510(15) 0.0606(17) 0.0276(13) 0.0106(11) 0.0005(11) 0.0130(13)

loop_
_atom_type_symbol
_atom_type_description
_atom_type_scat_dispersion_real
_atom_type_scat_dispersion_imag
_atom_type_scat_source
C C 0.0033 0.0016 'International Tables Vol C Tables 4.2.6.8 and 6.1.1.4'
H H 0.0000 0.0000 'International Tables Vol C Tables 4.2.6.8 and 6.1.1.4'
B B 0.0013 0.0007 'International Tables Vol C Tables 4.2.6.8 and 6.1.1.4'
N N 0.0061 0.0033 'International Tables Vol C Tables 4.2.6.8 and 6.1.1.4'
O O 0.0106 0.0060 'International Tables Vol C Tables 4.2.6.8 and 6.1.1.4'
F F 0.0171 0.0103 'International Tables Vol C Tables 4.2.6.8 and 6.1.1.4'
P P 0.1023 0.0942 'International Tables Vol C Tables 4.2.6.8 and 6.1.1.4'
S S 0.1246 0.1234 'International Tables Vol C Tables 4.2.6.8 and 6.1.1.4'
Ag Ag -0.8971 1.1015 'International Tables Vol C Tables 4.2.6.8 and 6.1.1.4'
Au Au -2.0133 8.8022 'International Tables Vol C Tables 4.2.6.8 and 6.1.1.4'

loop_
_geom_angle_atom_site_label_1
_geom_angle_atom_site_label_2
_geom_angle_atom_site_label_3
_geom_angle
N3 Ag1 N12 151.2(2)
N3 Ag1 N2 106.6(2)
N12 Ag1 N2 99.1(2)
N3 Ag1 Au2 85.48(17)
N12 Ag1 Au2 81.82(17)
N2 Ag1 Au2 142.57(14)
N3 Ag1 Au1 116.37(16)
N12 Ag1 Au1 78.89(16)
N2 Ag1 Au1 83.24(14)
Au2 Ag1 Au1 60.050(14)
N9 Ag2 N5 131.7(3)
N9 Ag2 N4 109.4(3)
N5 Ag2 N4 107.0(3)
N9 Ag2 Au3 85.2(2)
N5 Ag2 Au3 85.65(18)
N4 Ag2 Au3 141.69(17)
N9 Ag2 Au2 101.4(2)
N5 Ag2 Au2 113.18(19)
N4 Ag2 Au2 84.00(17)
Au3 Ag2 Au2 58.039(14)
N10 Ag3 N7 100.3(3)
N10 Ag3 N6 93.3(3)
N7 Ag3 N6 105.8(2)
N10 Ag3 O1 83.5(2)
N7 Ag3 O1 142.8(2)
N6 Ag3 O1 110.9(2)
N10 Ag3 Au3 151.4(2)
N7 Ag3 Au3 108.33(18)
N6 Ag3 Au3 79.81(16)
O1 Ag3 Au3 73.33(13)
N10 Ag3 Au4 130.2(2)
N7 Ag3 Au4 80.63(18)
N6 Ag3 Au4 134.86(16)
O1 Ag3 Au4 69.56(13)
Au3 Ag3 Au4 56.469(14)
N8 Ag4 N1 133.9(3)
N8 Ag4 N11 104.6(3)
N1 Ag4 N11 108.3(3)
N8 Ag4 Au4 77.5(2)
N1 Ag4 Au4 112.71(18)
N11 Ag4 Au4 117.9(3)
N8 Ag4 Au1 130.3(2)
N1 Ag4 Au1 85.70(17)
N11 Ag4 Au1 82.7(3)
Au4 Ag4 Au1 57.056(14)
C1 Au1 P1 178.48(18)
C1 Au1 Au4 50.39(17)
P1 Au1 Au4 130.90(5)
C1 Au1 Au2 48.72(17)
P1 Au1 Au2 129.78(5)
Au4 Au1 Au2 91.972(11)
C1 Au1 Ag1 93.48(17)
P1 Au1 Ag1 85.29(5)
Au4 Au1 Ag1 143.574(17)
Au2 Au1 Ag1 59.650(15)
C1 Au1 Ag4 96.84(17)
P1 Au1 Ag4 84.65(5)
Au4 Au1 Ag4 61.045(15)
Au2 Au1 Ag4 145.293(17)
Ag1 Au1 Ag4 130.89(2)
C1 Au2 P2 177.94(18)
C1 Au2 Ag1 93.36(18)
P2 Au2 Ag1 88.58(5)
C1 Au2 Au3 48.34(18)
P2 Au2 Au3 129.69(5)
Ag1 Au2 Au3 141.566(17)
C1 Au2 Au1 47.82(19)
P2 Au2 Au1 133.07(5)
Ag1 Au2 Au1 60.300(14)
Au3 Au2 Au1 85.976(11)
C1 Au2 Ag2 96.64(19)
P2 Au2 Ag2 82.22(5)
Ag1 Au2 Ag2 142.42(2)
Au3 Au2 Ag2 60.428(14)
Au1 Au2 Ag2 143.853(17)
C1 Au3 P3 174.5(2)
C1 Au3 Au4 51.16(17)
P3 Au3 Au4 129.24(5)
C1 Au3 Au2 48.86(17)
P3 Au3 Au2 133.74(5)
Au4 Au3 Au2 93.170(11)
C1 Au3 Ag3 87.92(18)
P3 Au3 Ag3 87.87(5)
Au4 Au3 Ag3 63.409(15)
Au2 Au3 Ag3 133.176(18)
C1 Au3 Ag2 97.96(17)
P3 Au3 Ag2 81.15(5)
Au4 Au3 Ag2 148.978(18)
Au2 Au3 Ag2 61.533(15)
Ag3 Au3 Ag2 119.75(2)
C1 Au4 P4 166.86(19)
C1 Au4 Au3 49.61(17)
P4 Au4 Au3 133.12(5)
C1 Au4 Au1 48.50(19)
P4 Au4 Au1 136.37(5)
Au3 Au4 Au1 88.453(11)
C1 Au4 Ag4 96.14(18)
P4 Au4 Ag4 80.46(5)
Au3 Au4 Ag4 145.718(18)
Au1 Au4 Ag4 61.899(15)
C1 Au4 Ag3 84.78(19)
P4 Au4 Ag3 87.28(5)
Au3 Au4 Ag3 60.122(15)
Au1 Au4 Ag3 132.488(17)
Ag4 Au4 Ag3 127.51(2)
F14 B1 F11 108.1(9)
F14 B1 F13 109.8(9)
F11 B1 F13 111.0(9)
F14 B1 F12 112.0(9)
F11 B1 F12 106.8(9)
F13 B1 F12 109.2(9)
F24 B2 F21 111.8(10)
F24 B2 F22 108.5(9)
F21 B2 F22 109.5(10)
F24 B2 F23 110.6(10)
F21 B2 F23 108.3(9)
F22 B2 F23 108.1(9)
F31 B3 F34 112.7(9)
F31 B3 F32 108.3(10)
F34 B3 F32 109.9(9)
F31 B3 F33 110.9(8)
F34 B3 F33 109.1(10)
F32 B3 F33 105.8(9)
F44 B4 F41 107.3(11)
F44 B4 F43 110.8(12)
F41 B4 F43 111.4(11)
F44 B4 F42 110.9(12)
F41 B4 F42 107.3(11)
F43 B4 F42 109.1(10)
F54 B5 F52 110.1(16)
F54 B5 F53 113.7(14)
F52 B5 F53 111.0(15)
F54 B5 F51 109.2(16)
F52 B5 F51 108.0(15)
F53 B5 F51 104.5(15)
C2 C1 Au1 114.5(5)
C2 C1 Au3 113.9(5)
Au1 C1 Au3 131.0(3)
C2 C1 Au2 115.1(5)
Au1 C1 Au2 83.5(2)
Au3 C1 Au2 82.8(2)
C2 C1 Au4 105.9(4)
Au1 C1 Au4 81.1(2)
Au3 C1 Au4 79.2(2)
Au2 C1 Au4 138.9(3)
O1 C2 C1 123.5(7)
O1 C2 C3 114.0(7)
C1 C2 C3 122.3(6)
N12 C3 C2 131.0(7)
N12 C3 S1 113.0(6)
C2 C3 S1 116.0(6)
C5 C4 S1 108.9(8)
N12 C5 C4 116.0(9)
N9 C72 C501 175.5(12)
N2 C111 C112 124.2(7)
N2 C111 P1 113.4(5)
C112 C111 P1 122.3(6)
C111 C112 C113 118.1(8)
C114 C113 C112 119.1(8)
C113 C114 C115 118.9(9)
N2 C115 C114 122.7(8)
C122 C121 N1 121.3(7)
C122 C121 P1 123.6(6)
N1 C121 P1 115.1(5)
C121 C122 C123 119.4(8)
C124 C123 C122 118.9(8)
C123 C124 C125 118.7(8)
N1 C125 C124 124.6(8)
C136 C131 C132 118.3(8)
C136 C131 P1 123.0(7)
C132 C131 P1 118.7(6)
C133 C132 C131 120.0(9)
C132 C133 C134 121.2(10)
C135 C134 C133 119.4(9)
C134 C135 C136 121.2(9)
C135 C136 C131 119.8(9)
N3 C211 C212 121.7(7)
N3 C211 P2 116.0(6)
C212 C211 P2 122.2(7)
C211 C212 C213 119.5(9)
C214 C213 C212 118.7(9)
C213 C214 C215 118.7(8)
N3 C215 C214 123.4(9)
N4 C221 C222 122.8(8)
N4 C221 P2 112.2(5)
C222 C221 P2 124.9(7)
C221 C222 C223 118.9(9)
C224 C223 C222 120.4(8)
C223 C224 C225 117.5(9)
N4 C225 C224 122.8(9)
C232 C231 C236 118.8(8)
C232 C231 P2 122.8(6)
C236 C231 P2 118.4(6)
C233 C232 C231 119.2(9)
C234 C233 C232 122.7(9)
C233 C234 C235 118.6(9)
C236 C235 C234 118.8(9)
C235 C236 C231 121.9(9)
N5 C311 C312 122.9(9)
N5 C311 P3 114.3(6)
C312 C311 P3 122.8(7)
C311 C312 C313 117.4(10)
C314 C313 C312 119.4(10)
C313 C314 C315 119.0(9)
N5 C315 C314 122.6(10)
N6 C321 C500 123.6(8)
N6 C321 P3 114.3(6)
C500 C321 P3 122.0(7)
C324 C323 C500 120.0(9)
C323 C324 C325 118.5(9)
N6 C325 C324 123.4(9)
C336 C331 C332 120.2(8)
C336 C331 P3 117.0(6)
C332 C331 P3 122.8(6)
C333 C332 C331 119.9(9)
C332 C333 C334 120.6(9)
C335 C334 C333 119.8(9)
C334 C335 C336 120.0(9)
C331 C336 C335 119.5(8)
C412 C411 N7 122.8(8)
C412 C411 P4 124.5(6)
N7 C411 P4 112.6(6)
C411 C412 C413 118.5(8)
C414 C413 C412 119.4(9)
C413 C414 C415 119.0(8)
N7 C415 C414 122.8(9)
N8 C421 C422 123.5(9)
N8 C421 P4 112.4(6)
C422 C421 P4 124.0(7)
C423 C422 C421 118.7(10)
C424 C423 C422 117.1(11)
C425 C424 C423 120.9(13)
C424 C425 N8 124.3(11)
C432 C431 C436 117.0(9)
C432 C431 P4 124.7(8)
C436 C431 P4 118.3(7)
C431 C432 C433 122.7(12)
C434 C433 C432 121.4(12)
C433 C434 C435 118.8(10)
C436 C435 C434 120.4(10)
C435 C436 C431 119.6(9)
C321 C500 C323 117.8(9)
N10 C502 C503 177.5(12)
N11 C504 C505 178.4(18)
N17 C511 C510 153(6)
N18 C513 C508 173.2(17)
N14 C514 C507 171(10)
C125 N1 C121 117.1(7)
C125 N1 Ag4 115.9(6)
C121 N1 Ag4 126.8(5)
C111 N2 C115 116.9(7)
C111 N2 Ag1 125.8(5)
C115 N2 Ag1 117.0(5)
C215 N3 C211 117.9(7)
C215 N3 Ag1 112.9(6)
C211 N3 Ag1 129.0(5)
C225 N4 C221 117.6(7)
C225 N4 Ag2 115.0(6)
C221 N4 Ag2 127.3(5)
C315 N5 C311 118.7(9)
C315 N5 Ag2 116.7(7)
C311 N5 Ag2 124.6(6)
C321 N6 C325 116.6(7)
C321 N6 Ag3 125.8(5)
C325 N6 Ag3 116.9(6)
C415 N7 C411 117.5(7)
C415 N7 Ag3 110.9(6)
C411 N7 Ag3 130.0(5)
C425 N8 C421 114.5(8)
C425 N8 Ag4 119.8(7)
C421 N8 Ag4 125.7(6)
C72 N9 Ag2 166.9(8)
C502 N10 Ag3 156.2(9)
C504 N11 Ag4 160.5(11)
C3 N12 C5 111.7(8)
C3 N12 Ag1 135.0(6)
C5 N12 Ag1 112.5(6)
C2 O1 Ag3 120.3(5)
C131 P1 C121 106.8(3)
C131 P1 C111 104.5(4)
C121 P1 C111 105.9(3)
C131 P1 Au1 111.3(3)
C121 P1 Au1 116.0(3)
C111 P1 Au1 111.6(3)
C231 P2 C211 105.3(4)
C231 P2 C221 103.5(4)
C211 P2 C221 106.9(4)
C231 P2 Au2 113.0(2)
C211 P2 Au2 114.2(3)
C221 P2 Au2 113.1(3)
C331 P3 C311 106.8(4)
C331 P3 C321 105.6(4)
C311 P3 C321 104.9(4)
C331 P3 Au3 116.6(3)
C311 P3 Au3 113.7(3)
C321 P3 Au3 108.3(3)
C431 P4 C421 105.1(5)
C431 P4 C411 106.5(4)
C421 P4 C411 105.5(4)
C431 P4 Au4 122.0(3)
C421 P4 Au4 104.5(3)
C411 P4 Au4 111.9(2)
C4 S1 C3 90.4(5)

loop_
_geom_bond_atom_site_label_1
_geom_bond_atom_site_label_2
_geom_bond_distance
Ag1 N3 2.283(7)
Ag1 N12 2.330(7)
Ag1 N2 2.409(7)
Ag1 Au2 2.8333(7)
Ag1 Au1 2.8519(6)
Ag2 N9 2.241(9)
Ag2 N5 2.290(8)
Ag2 N4 2.332(6)
Ag2 Au3 2.9058(7)
Ag2 Au2 2.9371(7)
Ag3 N10 2.355(8)
Ag3 N7 2.387(7)
Ag3 N6 2.493(7)
Ag3 O1 2.593(6)
Ag3 Au3 2.8634(7)
Ag3 Au4 2.9530(7)
Ag4 N8 2.280(8)
Ag4 N1 2.298(7)
Ag4 N11 2.327(10)
Ag4 Au4 2.9183(7)
Ag4 Au1 2.9421(7)
Au1 C1 2.122(7)
Au1 P1 2.267(2)
Au1 Au4 2.7990(4)
Au1 Au2 2.8448(4)
Au2 C1 2.152(6)
Au2 P2 2.284(2)
Au2 Au3 2.8345(4)
Au3 C1 2.134(7)
Au3 P3 2.263(2)
Au3 Au4 2.7527(4)
Au4 C1 2.183(6)
Au4 P4 2.2547(19)
B1 F14 1.368(13)
B1 F11 1.377(13)
B1 F13 1.379(12)
B1 F12 1.383(12)
B2 F24 1.347(13)
B2 F21 1.370(14)
B2 F22 1.390(14)
B2 F23 1.395(13)
B3 F31 1.352(12)
B3 F34 1.358(13)
B3 F32 1.379(14)
B3 F33 1.390(12)
B4 F44 1.318(16)
B4 F41 1.353(14)
B4 F43 1.366(15)
B4 F42 1.377(16)
B5 F54 1.340(16)
B5 F52 1.348(17)
B5 F53 1.360(16)
B5 F51 1.366(17)
C1 C2 1.452(10)
C2 O1 1.243(9)
C2 C3 1.495(11)
C3 N12 1.307(10)
C3 S1 1.712(8)
C4 C5 1.359(16)
C4 S1 1.697(12)
C5 N12 1.340(11)
C72 N9 1.174(12)
C72 C501 1.428(14)
C111 N2 1.336(9)
C111 C112 1.370(11)
C111 P1 1.844(8)
C112 C113 1.394(12)
C113 C114 1.353(13)
C114 C115 1.407(13)
C115 N2 1.332(10)
C121 C122 1.371(11)
C121 N1 1.389(10)
C121 P1 1.813(7)
C122 C123 1.401(11)
C123 C124 1.358(13)
C124 C125 1.380(13)
C125 N1 1.311(11)
C131 C136 1.397(11)
C131 C132 1.409(11)
C131 P1 1.789(8)
C132 C133 1.351(13)
C133 C134 1.388(14)
C134 C135 1.352(15)
C135 C136 1.379(13)
C211 N3 1.351(10)
C211 C212 1.388(11)
C211 P2 1.825(8)
C212 C213 1.388(12)
C213 C214 1.367(14)
C214 C215 1.393(12)
C215 N3 1.328(10)
C221 N4 1.349(10)
C221 C222 1.367(11)
C221 P2 1.835(8)
C222 C223 1.376(12)
C223 C224 1.368(14)
C224 C225 1.404(13)
C225 N4 1.344(11)
C231 C232 1.379(12)
C231 C236 1.383(11)
C231 P2 1.820(8)
C232 C233 1.374(13)
C233 C234 1.347(14)
C234 C235 1.413(14)
C235 C236 1.363(13)
C311 N5 1.337(11)
C311 C312 1.367(12)
C311 P3 1.825(9)
C312 C313 1.436(13)
C313 C314 1.313(15)
C314 C315 1.419(15)
C315 N5 1.303(11)
C321 N6 1.339(10)
C321 C500 1.372(12)
C321 P3 1.828(8)
C323 C324 1.351(14)
C323 C500 1.388(13)
C324 C325 1.377(13)
C325 N6 1.344(10)
C331 C336 1.384(11)
C331 C332 1.387(11)
C331 P3 1.810(8)
C332 C333 1.356(12)
C333 C334 1.390(14)
C334 C335 1.377(13)
C335 C336 1.385(11)
C411 C412 1.372(11)
C411 N7 1.372(10)
C411 P4 1.810(8)
C412 C413 1.388(12)
C413 C414 1.380(13)
C414 C415 1.383(13)
C415 N7 1.336(11)
C421 N8 1.354(11)
C421 C422 1.380(12)
C421 P4 1.805(9)
C422 C423 1.374(15)
C423 C424 1.363(18)
C424 C425 1.322(16)
C425 N8 1.343(13)
C431 C432 1.314(13)
C431 C436 1.419(13)
C431 P4 1.795(8)
C432 C433 1.400(15)
C433 C434 1.298(18)
C434 C435 1.391(17)
C435 C436 1.383(13)
C502 N10 1.139(12)
C502 C503 1.461(14)
C504 N11 1.125(14)
C504 C505 1.501(18)
C506 O2 1.422(18)
C507 C514 1.387(13)
C508 C513 1.44(2)
C509 O3 1.39(2)
C510 C511 1.481(19)
C511 N17 1.14(2)
C513 N18 1.122(17)
C514 N14 1.146(17)
